data_7700049
loop_
_publ_author_name
'Alexandropoulos, Dimitris I.'
'Vignesh, Kuduva R.'
'Xie, Haomiao'
'Dunbar, Kim R.'

_publ_section_title
;
 Switching on single-molecule magnet properties of homoleptic sandwich
 tris(pyrazolyl)borate dysprosium(iii) cations via intermolecular dipolar
 coupling.
;
_journal_issue 28
_journal_name_full 'Dalton transactions (Cambridge, England : 2003)'
_journal_page_first 10610
_journal_page_last 10618
_journal_paper_doi 10.1039/c9dt00597h
_journal_volume 48
_journal_year 2019
_chemical_formula_moiety 'C30 H44 B2 Dy N12, I'
_chemical_formula_sum 'C30 H44 B2 Dy I N12'
_chemical_formula_weight 883.79
_space_group_crystal_system monoclinic
_space_group_IT_number 12
_space_group_name_Hall '-C 2y'
_space_group_name_H-M_alt 'C 1 2/m 1'
_symmetry_space_group_name_Hall '-C 2y'
_symmetry_space_group_name_H-M 'C 1 2/m 1'
_atom_sites_solution_hydrogens geom
_atom_sites_solution_primary direct
_audit_block_doi 10.5517/ccdc.csd.cc210f4n
_audit_creation_date 2018-09-08
_audit_creation_method
;
Olex2 1.2
(compiled 2018.05.29 svn.r3508 for OlexSys, GUI svn.r5506)
;
_audit_update_record
;
2018-11-05 deposited with the CCDC.    2019-05-09 downloaded from the CCDC.
;
_cell_angle_alpha 90
_cell_angle_beta 91.810(3)
_cell_angle_gamma 90
_cell_formula_units_Z 2
_cell_length_a 16.4584(11)
_cell_length_b 12.8987(8)
_cell_length_c 8.4033(6)
_cell_measurement_reflns_used 9583
_cell_measurement_temperature 100
_cell_measurement_theta_max 25.741
_cell_measurement_theta_min 2.425
_cell_volume 1783.1(2)
_computing_cell_refinement 'SAINT v8.37A (Bruker, 2015)'
_computing_data_reduction 'SAINT v8.37A (Bruker, 2015)'
_computing_molecular_graphics 'Olex2 (Dolomanov et al., 2009)'
_computing_publication_material 'Olex2 (Dolomanov et al., 2009)'
_computing_structure_refinement 'XL (Sheldrick, 2008)'
_computing_structure_solution 'SIR2004 (Burla et al.,  2007)'
_diffrn_ambient_temperature 100.42
_diffrn_detector 'Bruker APEX2 area detector'
_diffrn_detector_area_resol_mean 7.9
_diffrn_detector_type 'CCD area detector'
_diffrn_measured_fraction_theta_full 0.999
_diffrn_measured_fraction_theta_max 0.999
_diffrn_measurement_device 'three-circle diffractometer'
_diffrn_measurement_device_type 'Bruker APEX-II CCD'
_diffrn_measurement_method '\f and \w scans'
_diffrn_radiation_monochromator 'mirror optics'
_diffrn_radiation_probe x-ray
_diffrn_radiation_type MoK\a
_diffrn_radiation_wavelength 0.71073
_diffrn_reflns_av_R_equivalents 0.0635
_diffrn_reflns_av_unetI/netI 0.0231
_diffrn_reflns_Laue_measured_fraction_full 0.999
_diffrn_reflns_Laue_measured_fraction_max 0.999
_diffrn_reflns_limit_h_max 20
_diffrn_reflns_limit_h_min -20
_diffrn_reflns_limit_k_max 15
_diffrn_reflns_limit_k_min -15
_diffrn_reflns_limit_l_max 10
_diffrn_reflns_limit_l_min -10
_diffrn_reflns_number 33794
_diffrn_reflns_point_group_measured_fraction_full 0.999
_diffrn_reflns_point_group_measured_fraction_max 0.999
_diffrn_reflns_theta_full 25.742
_diffrn_reflns_theta_max 25.742
_diffrn_reflns_theta_min 2.425
_diffrn_source 'microfocus sealed X-ray tube'
_diffrn_source_type 'Incoatec I\ms'
_diffrn_standards_number 0
_exptl_absorpt_coefficient_mu 3.001
_exptl_absorpt_correction_T_max 0.7453
_exptl_absorpt_correction_T_min 0.6132
_exptl_absorpt_correction_type multi-scan
_exptl_absorpt_process_details
'SADABS-2016/2 (Bruker,2016/2) was used for absorption correction. wR2(int) was 0.1487 before and 0.0724 after correction. The Ratio of minimum to maximum transmission is 0.8228. The \l/2 correction factor is Not present.'
_exptl_crystal_colour 'clear whiteish colourless'
_exptl_crystal_colour_lustre clear
_exptl_crystal_colour_modifier whiteish
_exptl_crystal_colour_primary colourless
_exptl_crystal_density_diffrn 1.646
_exptl_crystal_description plate
_exptl_crystal_F_000 874
_exptl_crystal_size_max 0.21
_exptl_crystal_size_mid 0.13
_exptl_crystal_size_min 0.05
_refine_diff_density_max 0.565
_refine_diff_density_min -0.768
_refine_diff_density_rms 0.105
_refine_ls_extinction_method none
_refine_ls_goodness_of_fit_ref 1.109
_refine_ls_hydrogen_treatment constr
_refine_ls_matrix_type full
_refine_ls_number_parameters 124
_refine_ls_number_reflns 1791
_refine_ls_number_restraints 0
_refine_ls_restrained_S_all 1.109
_refine_ls_R_factor_all 0.0300
_refine_ls_R_factor_gt 0.0253
_refine_ls_shift/su_max 0.000
_refine_ls_shift/su_mean 0.000
_refine_ls_structure_factor_coef Fsqd
_refine_ls_weighting_details 'w=1/[\s^2^(Fo^2^)+(0.0062P)^2^+9.8949P] where P=(Fo^2^+2Fc^2^)/3'
_refine_ls_weighting_scheme calc
_refine_ls_wR_factor_gt 0.0458
_refine_ls_wR_factor_ref 0.0473
_reflns_Friedel_coverage 0.000
_reflns_number_gt 1647
_reflns_number_total 1791
_reflns_threshold_expression 'I > 2\s(I)'
_cod_data_source_file c9dt00597h2.cif
_cod_data_source_block da1063_0m_a
_cod_depositor_comments 'Adding full bibliography for 7700048--7700050.cif.'
_cod_database_code 7700049
_shelx_shelxl_version_number 2017/1
_shelx_space_group_comment
;
The symmetry employed for this shelxl refinement is uniquely defined
by the following loop, which should always be used as a source of
symmetry information in preference to the above space-group names.
They are only intended as comments.
;
_shelx_estimated_absorpt_t_max 0.864
_shelx_estimated_absorpt_t_min 0.571
_olex2_refinement_description
;
1. Fixed Uiso
 At 1.2 times of:
  All B(H) groups, All C(H) groups
 At 1.5 times of:
  All C(H,H,H) groups
2. Others
 Fixed Sof: H1A(0.5) H1B(0.5) H1C(0.5) H5A(0.5) H5B(0.5) H5C(0.5)
3.a Ternary CH refined with riding coordinates:
 B1(H1)
3.b Aromatic/amide H refined with riding coordinates:
 C3(H3), C8(H8)
3.c Idealised Me refined as rotating group:
 C1(H1A,H1B,H1C), C5(H5A,H5B,H5C), C6(H6A,H6B,H6C), C10(H10A,H10B,H10C)
;
_olex2_submission_special_instructions 'No special instructions were received'

loop_
_space_group_symop_operation_xyz
'x, y, z'
'-x, y, -z'
'x+1/2, y+1/2, z'
'-x+1/2, y+1/2, -z'
'-x, -y, -z'
'x, -y, z'
'-x+1/2, -y+1/2, -z'
'x+1/2, -y+1/2, z'

loop_
_atom_site_label
_atom_site_type_symbol
_atom_site_fract_x
_atom_site_fract_y
_atom_site_fract_z
_atom_site_U_iso_or_equiv
_atom_site_adp_type
_atom_site_occupancy
_atom_site_site_symmetry_order
_atom_site_calc_flag
_atom_site_refinement_flags_posn
_atom_site_refinement_flags_adp
_atom_site_refinement_flags_occupancy
_atom_site_disorder_assembly
_atom_site_disorder_group
Dy1 Dy 0.500000 0.500000 0.500000 0.00910(9) Uani 1 4 d S T P . .
N1 N 0.6313(2) 0.500000 0.6405(4) 0.0114(7) Uani 1 2 d S T P . .
N2 N 0.70117(19) 0.500000 0.5544(4) 0.0091(7) Uani 1 2 d S T P . .
N3 N 0.57164(14) 0.38441(19) 0.3347(3) 0.0114(5) Uani 1 1 d . . . . .
N4 N 0.65303(13) 0.40108(19) 0.3107(3) 0.0094(5) Uani 1 1 d . . . . .
C1 C 0.5946(3) 0.500000 0.9226(5) 0.0209(10) Uani 1 2 d S T P . .
H1A H 0.609034 0.553106 1.001950 0.031 Uiso 0.5 1 calc GR . . A -1
H1B H 0.593901 0.431816 0.974007 0.031 Uiso 0.5 1 calc GR . . A -1
H1C H 0.540601 0.515078 0.875591 0.031 Uiso 0.5 1 calc GR . . A -1
C2 C 0.6555(3) 0.500000 0.7954(5) 0.0145(9) Uani 1 2 d S T P . .
C3 C 0.7396(3) 0.500000 0.8081(5) 0.0145(9) Uani 1 2 d S T P . .
H3 H 0.772092 0.500000 0.903545 0.017 Uiso 1 2 calc RS T P . .
C4 C 0.7669(3) 0.500000 0.6538(5) 0.0129(9) Uani 1 2 d S T P . .
C5 C 0.8520(2) 0.500000 0.5975(5) 0.0164(10) Uani 1 2 d S T P . .
H5A H 0.889778 0.487019 0.687786 0.025 Uiso 0.5 1 calc GR . . B -1
H5B H 0.864103 0.567498 0.550251 0.025 Uiso 0.5 1 calc GR . . B -1
H5C H 0.857990 0.445483 0.517502 0.025 Uiso 0.5 1 calc GR . . B -1
C6 C 0.46937(18) 0.2484(3) 0.2747(4) 0.0247(8) Uani 1 1 d . . . . .
H6A H 0.433202 0.299746 0.321243 0.037 Uiso 1 1 calc GR . . . .
H6B H 0.469616 0.185160 0.339349 0.037 Uiso 1 1 calc GR . . . .
H6C H 0.450051 0.232112 0.166072 0.037 Uiso 1 1 calc GR . . . .
C7 C 0.55325(18) 0.2912(2) 0.2709(4) 0.0144(6) Uani 1 1 d . . . . .
C8 C 0.62233(18) 0.2478(2) 0.2063(4) 0.0168(7) Uani 1 1 d . . . . .
H8 H 0.626186 0.182901 0.153464 0.020 Uiso 1 1 calc R . . . .
C9 C 0.68415(17) 0.3186(2) 0.2350(3) 0.0130(6) Uani 1 1 d . . . . .
C10 C 0.77218(18) 0.3095(3) 0.1995(4) 0.0223(8) Uani 1 1 d . . . . .
H10A H 0.787368 0.365608 0.127546 0.033 Uiso 1 1 calc GR . . . .
H10B H 0.782173 0.242516 0.148813 0.033 Uiso 1 1 calc GR . . . .
H10C H 0.804773 0.314554 0.298816 0.033 Uiso 1 1 calc GR . . . .
B1 B 0.6972(3) 0.500000 0.3718(6) 0.0101(9) Uani 1 2 d S T P . .
H1 H 0.753884 0.500000 0.332118 0.012 Uiso 1 2 calc RS T P . .
I1 I 0.500000 0.000000 0.000000 0.03014(14) Uani 1 4 d S T P . .

loop_
_atom_site_aniso_label
_atom_site_aniso_U_11
_atom_site_aniso_U_22
_atom_site_aniso_U_33
_atom_site_aniso_U_23
_atom_site_aniso_U_13
_atom_site_aniso_U_12
Dy1 0.00733(14) 0.01004(16) 0.01004(16) 0.000 0.00171(11) 0.000
N1 0.0083(17) 0.0142(18) 0.0118(18) 0.000 0.0024(14) 0.000
N2 0.0072(17) 0.0102(17) 0.0100(18) 0.000 0.0010(14) 0.000
N3 0.0053(11) 0.0126(13) 0.0164(13) -0.0029(11) 0.0026(10) -0.0003(10)
N4 0.0067(11) 0.0120(13) 0.0095(12) -0.0001(10) 0.0012(9) 0.0001(10)
C1 0.017(2) 0.035(3) 0.011(2) 0.000 0.0011(18) 0.000
C2 0.018(2) 0.016(2) 0.010(2) 0.000 -0.0001(18) 0.000
C3 0.013(2) 0.020(2) 0.010(2) 0.000 -0.0048(18) 0.000
C4 0.015(2) 0.010(2) 0.014(2) 0.000 -0.0013(18) 0.000
C5 0.006(2) 0.030(3) 0.013(2) 0.000 -0.0006(17) 0.000
C6 0.0147(16) 0.0212(18) 0.038(2) -0.0122(16) 0.0058(15) -0.0057(14)
C7 0.0146(15) 0.0128(16) 0.0158(16) -0.0024(13) -0.0011(12) -0.0010(12)
C8 0.0157(16) 0.0124(16) 0.0222(17) -0.0058(13) -0.0009(13) 0.0012(13)
C9 0.0130(15) 0.0128(15) 0.0131(15) -0.0002(13) -0.0008(12) 0.0041(12)
C10 0.0140(16) 0.0215(18) 0.032(2) -0.0114(15) 0.0034(14) 0.0028(14)
B1 0.009(2) 0.012(2) 0.009(2) 0.000 0.0023(18) 0.000
I1 0.0524(3) 0.0115(2) 0.0251(3) 0.000 -0.0217(2) 0.000

loop_
_atom_type_symbol
_atom_type_description
_atom_type_scat_dispersion_real
_atom_type_scat_dispersion_imag
_atom_type_scat_source
C C 0.0033 0.0016 'International Tables Vol C Tables 4.2.6.8 and 6.1.1.4'
H H 0.0000 0.0000 'International Tables Vol C Tables 4.2.6.8 and 6.1.1.4'
B B 0.0013 0.0007 'International Tables Vol C Tables 4.2.6.8 and 6.1.1.4'
Dy Dy -0.1892 4.4098 'International Tables Vol C Tables 4.2.6.8 and 6.1.1.4'
I I -0.4742 1.8119 'International Tables Vol C Tables 4.2.6.8 and 6.1.1.4'
N N 0.0061 0.0033 'International Tables Vol C Tables 4.2.6.8 and 6.1.1.4'

loop_
_geom_angle_atom_site_label_1
_geom_angle_atom_site_label_2
_geom_angle_atom_site_label_3
_geom_angle
_geom_angle_site_symmetry_1
_geom_angle_site_symmetry_3
N1 Dy1 N1 180.00(7) . 5_666
N3 Dy1 N1 80.44(8) 2_656 5_666
N3 Dy1 N1 99.56(8) 6_565 5_666
N3 Dy1 N1 80.44(8) . .
N3 Dy1 N1 99.56(8) 2_656 .
N3 Dy1 N1 99.56(8) . 5_666
N3 Dy1 N1 80.44(8) 5_666 5_666
N3 Dy1 N1 80.44(8) 6_565 .
N3 Dy1 N1 99.56(8) 5_666 .
N3 Dy1 N3 102.27(12) . 2_656
N3 Dy1 N3 77.73(12) 5_666 2_656
N3 Dy1 N3 102.27(12) 5_666 6_565
N3 Dy1 N3 180.0 . 5_666
N3 Dy1 N3 180.00(9) 6_565 2_656
N3 Dy1 N3 77.73(12) . 6_565
N2 N1 Dy1 119.3(2) . .
C2 N1 Dy1 134.4(3) . .
C2 N1 N2 106.3(3) . .
N1 N2 B1 121.1(3) . .
C4 N2 N1 110.0(3) . .
C4 N2 B1 129.0(3) . .
N4 N3 Dy1 119.37(17) . .
C7 N3 Dy1 133.11(19) . .
C7 N3 N4 106.7(2) . .
N3 N4 B1 121.9(3) . .
C9 N4 N3 109.4(2) . .
C9 N4 B1 128.7(3) . .
H1A C1 H1B 109.5 . .
H1A C1 H1C 109.5 . .
H1B C1 H1C 109.5 . .
C2 C1 H1A 109.5 . .
C2 C1 H1B 109.5 . .
C2 C1 H1C 109.5 . .
N1 C2 C1 120.5(4) . .
N1 C2 C3 109.8(4) . .
C3 C2 C1 129.8(4) . .
C2 C3 H3 126.8 . .
C2 C3 C4 106.3(4) . .
C4 C3 H3 126.8 . .
N2 C4 C3 107.6(4) . .
N2 C4 C5 123.2(4) . .
C3 C4 C5 129.2(4) . .
C4 C5 H5A 109.5 . .
C4 C5 H5B 109.5 . .
C4 C5 H5C 109.5 . .
H5A C5 H5B 109.5 . .
H5A C5 H5C 109.5 . .
H5B C5 H5C 109.5 . .
H6A C6 H6B 109.5 . .
H6A C6 H6C 109.5 . .
H6B C6 H6C 109.5 . .
C7 C6 H6A 109.5 . .
C7 C6 H6B 109.5 . .
C7 C6 H6C 109.5 . .
N3 C7 C6 121.3(3) . .
N3 C7 C8 109.8(3) . .
C8 C7 C6 128.9(3) . .
C7 C8 H8 127.1 . .
C9 C8 C7 105.7(3) . .
C9 C8 H8 127.1 . .
N4 C9 C8 108.4(3) . .
N4 C9 C10 122.8(3) . .
C8 C9 C10 128.8(3) . .
C9 C10 H10A 109.5 . .
C9 C10 H10B 109.5 . .
C9 C10 H10C 109.5 . .
H10A C10 H10B 109.5 . .
H10A C10 H10C 109.5 . .
H10B C10 H10C 109.5 . .
N2 B1 N4 109.6(2) . 6_565
N2 B1 N4 109.6(2) . .
N2 B1 H1 108.8 . .
N4 B1 N4 111.0(3) . 6_565
N4 B1 H1 108.8 6_565 .
N4 B1 H1 108.8 . .

loop_
_geom_bond_atom_site_label_1
_geom_bond_atom_site_label_2
_geom_bond_distance
_geom_bond_site_symmetry_2
Dy1 N1 2.430(3) 5_666
Dy1 N1 2.430(3) .
Dy1 N3 2.376(2) .
Dy1 N3 2.376(2) 5_666
Dy1 N3 2.376(2) 6_565
Dy1 N3 2.376(2) 2_656
N1 N2 1.378(5) .
N1 C2 1.349(5) .
N2 C4 1.346(5) .
N2 B1 1.534(6) .
N3 N4 1.378(3) .
N3 C7 1.347(4) .
N4 C9 1.349(4) .
N4 B1 1.548(4) .
C1 H1A 0.9800 .
C1 H1B 0.9800 .
C1 H1C 0.9800 .
C1 C2 1.489(6) .
C2 C3 1.384(6) .
C3 H3 0.9500 .
C3 C4 1.385(6) .
C4 C5 1.493(6) .
C5 H5A 0.9800 .
C5 H5B 0.9800 .
C5 H5C 0.9800 .
C6 H6A 0.9800 .
C6 H6B 0.9800 .
C6 H6C 0.9800 .
C6 C7 1.488(4) .
C7 C8 1.393(4) .
C8 H8 0.9500 .
C8 C9 1.383(4) .
C9 C10 1.493(4) .
C10 H10A 0.9800 .
C10 H10B 0.9800 .
C10 H10C 0.9800 .
B1 H1 1.0000 .

loop_
_geom_torsion_atom_site_label_1
_geom_torsion_atom_site_label_2
_geom_torsion_atom_site_label_3
_geom_torsion_atom_site_label_4
_geom_torsion
_geom_torsion_site_symmetry_4
Dy1 N1 N2 C4 180.000(1) .
Dy1 N1 N2 B1 0.000(1) .
Dy1 N1 C2 C1 0.000(1) .
Dy1 N1 C2 C3 180.000(1) .
Dy1 N3 N4 C9 170.49(18) .
Dy1 N3 N4 B1 -7.3(3) .
Dy1 N3 C7 C6 10.8(5) .
Dy1 N3 C7 C8 -169.4(2) .
N1 N2 C4 C3 0.000(1) .
N1 N2 C4 C5 180.000(1) .
N1 N2 B1 N4 61.1(2) 6_565
N1 N2 B1 N4 -61.1(2) .
N1 C2 C3 C4 0.000(1) .
N2 N1 C2 C1 180.000(1) .
N2 N1 C2 C3 0.000(1) .
N3 N4 C9 C8 1.1(3) .
N3 N4 C9 C10 -176.4(3) .
N3 N4 B1 N2 66.9(4) .
N3 N4 B1 N4 -54.4(4) 6_565
N3 C7 C8 C9 0.5(4) .
N4 N3 C7 C6 -179.6(3) .
N4 N3 C7 C8 0.1(3) .
C1 C2 C3 C4 180.000(1) .
C2 N1 N2 C4 0.000(1) .
C2 N1 N2 B1 180.000(1) .
C2 C3 C4 N2 0.000(1) .
C2 C3 C4 C5 180.000(1) .
C4 N2 B1 N4 -118.9(2) 6_565
C4 N2 B1 N4 118.9(2) .
C6 C7 C8 C9 -179.7(3) .
C7 N3 N4 C9 -0.7(3) .
C7 N3 N4 B1 -178.6(3) .
C7 C8 C9 N4 -1.0(3) .
C7 C8 C9 C10 176.3(3) .
C9 N4 B1 N2 -110.5(4) .
C9 N4 B1 N4 128.2(3) 6_565
B1 N2 C4 C3 180.000(1) .
B1 N2 C4 C5 0.000(1) .
B1 N4 C9 C8 178.7(3) .
B1 N4 C9 C10 1.3(5) .
